data_4336505
loop_
_publ_author_name
'Hao Jiang'
'Tianlu Sheng'
'Songyan Bai'
'Shengmin Hu'
'Xin Wang'
'Ruibiao Fu'
'Peng Yu'
'Xintao Wu'

_publ_section_title
;
 Unusual C-S Bond Cleavage in Hydro(solvo)thermal Reaction That Induces
 Two Novel Nickel Thiolates: The Crown [Ni16(edt)8S9(S2)]4- with an
 Unprecedented 12-Membered Ring System and the Cagelike
 [Ni13(edt)8S4(S2)2]2- with Two Distorted Cores
;
_journal_name_full 'Inorganic Chemistry'
_journal_page_first 12305
_journal_page_last 12307
_journal_paper_doi 10.1021/ic400824f
_journal_volume 52
_journal_year 2013
_chemical_formula_sum 'C30 H68 N2 Ni13 O0 S24'
_chemical_formula_weight 1989.53
_chemical_name_systematic
; 
 ? 
;
_space_group_IT_number 15
_symmetry_cell_setting monoclinic
_symmetry_space_group_name_Hall '-C 2yc'
_symmetry_space_group_name_H-M 'C 1 2/c 1'
_atom_sites_solution_hydrogens geom
_atom_sites_solution_primary direct
_atom_sites_solution_secondary difmap
_audit_creation_method SHELXL-97
_cell_angle_alpha 90.00
_cell_angle_beta 105.14(2)
_cell_angle_gamma 90.00
_cell_formula_units_Z 4
_cell_length_a 34.08(3)
_cell_length_b 10.485(8)
_cell_length_c 18.720(14)
_cell_measurement_reflns_used 6867
_cell_measurement_temperature 160(2)
_cell_measurement_theta_max 27.5555
_cell_measurement_theta_min 2.0384
_cell_volume 6457(9)
_computing_structure_refinement 'SHELXL-97 (Sheldrick, 1997)'
_computing_structure_solution 'SHELXS-97 (Sheldrick, 1990)'
_diffrn_ambient_temperature 160(2)
_diffrn_measured_fraction_theta_full 0.976
_diffrn_measured_fraction_theta_max 0.976
_diffrn_measurement_device_type 'Mercury70 (2x2 bin mode)'
_diffrn_measurement_method CCD_Profile_fitting
_diffrn_radiation_monochromator graphite
_diffrn_radiation_source 'fine-focus sealed tube'
_diffrn_radiation_type MoK\a
_diffrn_radiation_wavelength 0.71073
_diffrn_reflns_av_R_equivalents 0.0371
_diffrn_reflns_av_sigmaI/netI 0.0410
_diffrn_reflns_limit_h_max 31
_diffrn_reflns_limit_h_min -40
_diffrn_reflns_limit_k_max 12
_diffrn_reflns_limit_k_min -12
_diffrn_reflns_limit_l_max 22
_diffrn_reflns_limit_l_min -22
_diffrn_reflns_number 19819
_diffrn_reflns_theta_full 25.00
_diffrn_reflns_theta_max 25.00
_diffrn_reflns_theta_min 2.04
_exptl_absorpt_coefficient_mu 4.498
_exptl_absorpt_correction_T_max 1.0000
_exptl_absorpt_correction_T_min 0.8973
_exptl_absorpt_correction_type multi-scan
_exptl_crystal_colour Black
_exptl_crystal_density_diffrn 2.047
_exptl_crystal_description Prism
_exptl_crystal_F_000 4040
_exptl_crystal_size_max 0.1400
_exptl_crystal_size_mid 0.0600
_exptl_crystal_size_min 0.0100
_refine_diff_density_max 1.399
_refine_diff_density_min -1.079
_refine_diff_density_rms 0.142
_refine_ls_extinction_method none
_refine_ls_goodness_of_fit_ref 1.134
_refine_ls_hydrogen_treatment geom
_refine_ls_matrix_type full
_refine_ls_number_parameters 385
_refine_ls_number_reflns 5570
_refine_ls_number_restraints 256
_refine_ls_restrained_S_all 1.274
_refine_ls_R_factor_all 0.0980
_refine_ls_R_factor_gt 0.0831
_refine_ls_shift/su_max 0.000
_refine_ls_shift/su_mean 0.000
_refine_ls_structure_factor_coef Fsqd
_refine_ls_weighting_details 'calc w=1/[\s^2^(Fo^2^)+(0.1264P)^2^+58.4996P] where P=(Fo^2^+2Fc^2^)/3'
_refine_ls_weighting_scheme calc
_refine_ls_wR_factor_gt 0.2321
_refine_ls_wR_factor_ref 0.2493
_reflns_number_gt 4471
_reflns_number_total 5570
_reflns_threshold_expression >2sigma(I)
_cod_data_source_file ic400824f_si_003.cif
_cod_data_source_block a
_cod_original_cell_volume 6456(9)
_cod_database_code 4336505

loop_
_symmetry_equiv_pos_as_xyz
'x, y, z'
'-x, y, -z+1/2'
'x+1/2, y+1/2, z'
'-x+1/2, y+1/2, -z+1/2'
'-x, -y, -z'
'x, -y, z-1/2'
'-x+1/2, -y+1/2, -z'
'x+1/2, -y+1/2, z-1/2'

loop_
_atom_site_label
_atom_site_type_symbol
_atom_site_fract_x
_atom_site_fract_y
_atom_site_fract_z
_atom_site_U_iso_or_equiv
_atom_site_adp_type
_atom_site_occupancy
_atom_site_symmetry_multiplicity
_atom_site_calc_flag
_atom_site_refinement_flags
_atom_site_disorder_group
Ni1 Ni 0.0000 0.97086(15) 0.2500 0.0484(5) Uani 1 2 d S .
Ni5 Ni -0.11544(5) 1.25819(17) 0.10878(10) 0.0746(5) Uani 1 1 d . .
Ni7 Ni -0.10483(5) 0.88729(16) 0.24651(9) 0.0711(5) Uani 1 1 d . .
Ni3 Ni -0.15366(5) 1.02134(19) 0.13302(10) 0.0812(6) Uani 1 1 d . .
S7 S -0.04174(8) 1.1313(2) 0.24131(13) 0.0469(6) Uani 1 1 d . .
S9 S -0.04444(10) 0.8152(2) 0.25292(17) 0.0650(8) Uani 1 1 d . .
S10 S -0.05721(10) 1.3044(3) 0.08782(18) 0.0709(9) Uani 1 1 d . .
S4 S -0.17220(11) 1.2179(5) 0.1363(2) 0.0933(12) Uani 1 1 d . .
S6 S -0.16661(12) 0.9620(4) 0.2360(2) 0.0883(11) Uani 1 1 d . .
S3 S -0.12822(12) 1.0801(4) 0.04298(19) 0.0835(10) Uani 1 1 d . .
S11 S -0.13184(13) 0.8267(4) 0.1306(2) 0.0915(12) Uani 1 1 d . .
S8 S -0.08843(13) 0.9314(3) 0.36402(18) 0.0784(10) Uani 1 1 d . .
S12 S -0.11581(16) 1.4251(4) 0.1759(3) 0.1047(14) Uani 1 1 d . .
C3 C -0.0838(5) 0.9735(13) 0.0617(7) 0.081(4) Uani 1 1 d . .
H3A H -0.0713 0.9763 0.0208 0.097 Uiso 1 1 calc R .
H3B H -0.0639 1.0011 0.1061 0.097 Uiso 1 1 calc R .
C5 C -0.0286(4) 0.7758(11) 0.3507(7) 0.075(3) Uani 1 1 d . .
H5A H -0.0433 0.7010 0.3599 0.090 Uiso 1 1 calc R .
H5B H 0.0002 0.7558 0.3646 0.090 Uiso 1 1 calc R .
C6 C -0.0368(5) 0.8858(13) 0.3971(7) 0.079(4) Uani 1 1 d . .
H6A H -0.0192 0.9572 0.3936 0.095 Uiso 1 1 calc R .
H6B H -0.0311 0.8603 0.4485 0.095 Uiso 1 1 calc R .
C4 C -0.0974(5) 0.8392(16) 0.0718(8) 0.096(5) Uani 1 1 d . .
H4A H -0.0735 0.7876 0.0928 0.115 Uiso 1 1 calc R .
H4B H -0.1106 0.8041 0.0236 0.115 Uiso 1 1 calc R .
C7 C -0.0508(6) 1.4632(14) 0.1259(11) 0.105(6) Uani 1 1 d . .
H7A H -0.0224 1.4877 0.1357 0.126 Uiso 1 1 calc R .
H7B H -0.0666 1.5226 0.0900 0.126 Uiso 1 1 calc R .
C8 C -0.0642(6) 1.4717(14) 0.1975(11) 0.108(6) Uani 1 1 d . .
H8A H -0.0612 1.5582 0.2164 0.129 Uiso 1 1 calc R .
H8B H -0.0478 1.4155 0.2347 0.129 Uiso 1 1 calc R .
Ni2 Ni 0.00659(7) 1.1934(2) 0.33537(12) 0.0470(5) Uani 0.813(4) 1 d P 1
Ni4 Ni -0.09382(6) 1.14270(17) 0.36337(10) 0.0623(6) Uani 0.813(4) 1 d P 1
Ni8 Ni -0.13812(8) 1.2850(2) 0.24460(14) 0.0804(8) Uani 0.813(4) 1 d P 1
S1 S -0.03045(12) 1.1890(3) 0.41809(18) 0.0574(9) Uani 0.813(4) 1 d P 1
S2 S -0.11074(15) 1.3418(4) 0.3620(3) 0.0815(13) Uani 0.813(4) 1 d P 1
S5 S -0.15877(18) 1.1275(5) 0.3037(3) 0.0836(13) Uani 0.813(4) 1 d P 1
C1 C -0.0349(5) 1.3532(15) 0.4504(8) 0.065(4) Uani 0.813(4) 1 d PU 1
H1A H -0.0448 1.3513 0.4945 0.078 Uiso 0.813(4) 1 calc PR 1
H1B H -0.0083 1.3935 0.4630 0.078 Uiso 0.813(4) 1 calc PR 1
C2 C -0.0629(6) 1.4269(16) 0.3925(10) 0.084(5) Uani 0.813(4) 1 d PU 1
H2A H -0.0512 1.4395 0.3510 0.101 Uiso 0.813(4) 1 calc PR 1
H2B H -0.0675 1.5100 0.4116 0.101 Uiso 0.813(4) 1 calc PR 1
Ni2' Ni 0.0059(3) 1.2450(10) 0.3164(5) 0.044(2) Uani 0.187(4) 1 d PD 2
Ni4' Ni -0.0994(2) 1.3314(8) 0.2920(4) 0.061(2) Uani 0.187(4) 1 d PD 2
Ni8' Ni -0.1310(3) 1.0893(11) 0.3142(5) 0.071(3) Uani 0.187(4) 1 d PD 2
S1' S -0.0378(5) 1.3842(12) 0.3474(7) 0.052(3) Uani 0.187(4) 1 d PD 2
S2' S -0.1045(5) 1.238(2) 0.3957(10) 0.078(5) Uani 0.187(4) 1 d PD 2
S5' S -0.1616(7) 1.256(3) 0.2535(11) 0.087(7) Uani 0.187(4) 1 d P 2
C1' C -0.0339(7) 1.328(3) 0.4401(8) 0.12(4) Uani 0.187(4) 1 d PDU 2
H1'A H -0.0059 1.3260 0.4693 0.146 Uiso 0.187(4) 1 calc PR 2
H1'B H -0.0496 1.3813 0.4649 0.146 Uiso 0.187(4) 1 calc PR 2
C2' C -0.0514(6) 1.196(2) 0.4272(16) 0.12(3) Uani 0.187(4) 1 d PDU 2
H2'A H -0.0456 1.1461 0.4723 0.147 Uiso 0.187(4) 1 calc PR 2
H2'B H -0.0420 1.1509 0.3895 0.147 Uiso 0.187(4) 1 calc PR 2
N1 N -0.1984(6) 1.624(2) 0.3778(11) 0.227(8) Uani 1 1 d DU .
C10 C -0.1568(7) 1.654(3) 0.3833(17) 0.247(10) Uani 1 1 d DU .
H10A H -0.1528 1.7441 0.3893 0.370 Uiso 1 1 calc R .
H10B H -0.1499 1.6267 0.3391 0.370 Uiso 1 1 calc R .
H10C H -0.1397 1.6106 0.4252 0.370 Uiso 1 1 calc R .
C11 C -0.2209(9) 1.701(3) 0.4151(14) 0.259(9) Uani 1 1 d DU .
H11A H -0.2112 1.6870 0.4680 0.310 Uiso 1 1 calc R .
H11B H -0.2493 1.6771 0.3998 0.310 Uiso 1 1 calc R .
C12 C -0.2170(11) 1.840(2) 0.3993(17) 0.236(10) Uani 1 1 d DU .
H12A H -0.1890 1.8647 0.4163 0.354 Uiso 1 1 calc R .
H12B H -0.2330 1.8888 0.4245 0.354 Uiso 1 1 calc R .
H12C H -0.2264 1.8541 0.3470 0.354 Uiso 1 1 calc R .
C13 C -0.2053(10) 1.488(2) 0.3847(16) 0.260(9) Uani 1 1 d DU .
H13A H -0.1845 1.4378 0.3706 0.312 Uiso 1 1 calc R .
H13B H -0.2317 1.4626 0.3538 0.312 Uiso 1 1 calc R .
C14 C -0.2032(13) 1.469(3) 0.4646(18) 0.273(11) Uani 1 1 d DU .
H14A H -0.1876 1.5371 0.4930 0.410 Uiso 1 1 calc R .
H14B H -0.1905 1.3890 0.4811 0.410 Uiso 1 1 calc R .
H14C H -0.2302 1.4699 0.4713 0.410 Uiso 1 1 calc R .
C15 C -0.2214(10) 1.636(3) 0.2908(10) 0.263(9) Uani 1 1 d DU .
H15A H -0.2475 1.5954 0.2856 0.316 Uiso 1 1 calc R .
H15B H -0.2270 1.7263 0.2829 0.316 Uiso 1 1 calc R .
C16 C -0.2080(12) 1.593(4) 0.2247(18) 0.260(10) Uani 1 1 d DU .
H16A H -0.1789 1.5916 0.2366 0.390 Uiso 1 1 calc R .
H16B H -0.2181 1.6519 0.1846 0.390 Uiso 1 1 calc R .
H16C H -0.2185 1.5097 0.2103 0.390 Uiso 1 1 calc R .

loop_
_atom_site_aniso_label
_atom_site_aniso_U_11
_atom_site_aniso_U_22
_atom_site_aniso_U_33
_atom_site_aniso_U_23
_atom_site_aniso_U_13
_atom_site_aniso_U_12
Ni1 0.0635(12) 0.0331(9) 0.0495(10) 0.000 0.0163(9) 0.000
Ni5 0.0693(11) 0.0747(11) 0.0790(11) 0.0165(8) 0.0180(9) 0.0049(8)
Ni7 0.0796(12) 0.0652(10) 0.0700(10) 0.0023(7) 0.0222(8) -0.0163(8)
Ni3 0.0662(11) 0.0945(13) 0.0773(11) 0.0073(9) 0.0084(9) -0.0174(9)
S7 0.0560(15) 0.0368(12) 0.0496(13) -0.0005(9) 0.0170(11) -0.0003(10)
S9 0.089(2) 0.0358(13) 0.0733(18) -0.0042(12) 0.0263(16) -0.0141(13)
S10 0.070(2) 0.0671(18) 0.0742(19) 0.0262(15) 0.0155(15) 0.0056(15)
S4 0.057(2) 0.116(3) 0.103(3) 0.026(2) 0.0145(19) 0.009(2)
S6 0.071(2) 0.101(3) 0.095(2) 0.007(2) 0.0265(19) -0.0253(19)
S3 0.080(2) 0.099(3) 0.0622(18) 0.0077(17) 0.0021(16) -0.0101(19)
S11 0.102(3) 0.085(2) 0.080(2) -0.0055(18) 0.010(2) -0.033(2)
S8 0.109(3) 0.0673(19) 0.0649(18) 0.0074(14) 0.0334(18) 0.0013(18)
S12 0.144(4) 0.065(2) 0.123(3) 0.026(2) 0.067(3) 0.023(2)
C3 0.100(11) 0.079(9) 0.063(7) -0.005(6) 0.022(7) -0.021(8)
C5 0.090(9) 0.051(6) 0.090(9) 0.023(6) 0.037(7) -0.004(6)
C6 0.101(10) 0.074(8) 0.063(7) 0.015(6) 0.024(7) -0.018(7)
C4 0.116(13) 0.095(11) 0.072(8) -0.009(8) 0.017(8) -0.010(9)
C7 0.113(13) 0.056(8) 0.150(16) 0.021(9) 0.041(12) -0.006(8)
C8 0.143(16) 0.055(8) 0.129(14) -0.002(8) 0.042(12) 0.015(9)
Ni2 0.0617(12) 0.0340(12) 0.0475(12) -0.0017(8) 0.0181(9) -0.0019(10)
Ni4 0.0712(13) 0.0550(11) 0.0696(12) 0.0003(8) 0.0343(10) -0.0039(8)
Ni8 0.0678(17) 0.0758(14) 0.1059(18) 0.0146(12) 0.0376(15) 0.0167(12)
S1 0.077(2) 0.0487(18) 0.0528(18) -0.0046(13) 0.0289(17) -0.0060(15)
S2 0.090(3) 0.061(2) 0.109(3) 0.001(2) 0.053(3) 0.012(2)
S5 0.065(3) 0.094(3) 0.102(3) 0.009(3) 0.039(3) -0.006(2)
C1 0.090(11) 0.056(8) 0.062(8) -0.023(6) 0.041(7) -0.004(7)
C2 0.106(13) 0.055(9) 0.103(12) -0.006(8) 0.045(10) 0.000(8)
Ni2' 0.050(4) 0.032(5) 0.048(5) -0.002(4) 0.011(4) 0.000(4)
Ni4' 0.063(5) 0.062(5) 0.058(5) 0.002(3) 0.020(4) 0.003(4)
Ni8' 0.047(6) 0.103(7) 0.062(5) 0.014(4) 0.010(4) -0.011(5)
S1' 0.061(9) 0.043(7) 0.050(7) -0.002(5) 0.014(6) 0.009(6)
S2' 0.068(11) 0.110(16) 0.064(10) -0.007(10) 0.031(8) -0.006(10)
S5' 0.046(11) 0.15(2) 0.072(11) 0.014(11) 0.020(9) 0.033(12)
C1' 0.12(4) 0.12(4) 0.12(4) -0.001(12) 0.030(14) 0.001(11)
C2' 0.12(4) 0.12(4) 0.12(4) 0.004(11) 0.029(14) -0.003(11)
N1 0.222(10) 0.229(11) 0.236(10) -0.010(8) 0.070(8) 0.000(8)
C10 0.242(13) 0.245(13) 0.256(13) -0.006(9) 0.069(9) -0.003(9)
C11 0.250(11) 0.260(11) 0.265(11) -0.002(8) 0.066(8) 0.001(8)
C12 0.232(12) 0.231(13) 0.242(13) 0.001(9) 0.057(9) 0.000(9)
C13 0.254(11) 0.260(11) 0.265(11) 0.000(8) 0.066(8) 0.002(8)
C14 0.277(13) 0.271(13) 0.271(13) -0.004(10) 0.071(9) 0.006(9)
C15 0.259(11) 0.264(11) 0.266(11) -0.002(8) 0.067(8) -0.004(8)
C16 0.261(13) 0.259(13) 0.260(13) -0.011(9) 0.069(9) 0.004(9)

loop_
_atom_type_symbol
_atom_type_description
_atom_type_scat_dispersion_real
_atom_type_scat_dispersion_imag
_atom_type_scat_source
C C 0.0033 0.0016 'International Tables Vol C Tables 4.2.6.8 and 6.1.1.4'
H H 0.0000 0.0000 'International Tables Vol C Tables 4.2.6.8 and 6.1.1.4'
N N 0.0061 0.0033 'International Tables Vol C Tables 4.2.6.8 and 6.1.1.4'
O O 0.0106 0.0060 'International Tables Vol C Tables 4.2.6.8 and 6.1.1.4'
S S 0.1246 0.1234 'International Tables Vol C Tables 4.2.6.8 and 6.1.1.4'
Ni Ni 0.3393 1.1124 'International Tables Vol C Tables 4.2.6.8 and 6.1.1.4'

loop_
_geom_angle_atom_site_label_1
_geom_angle_atom_site_label_2
_geom_angle_atom_site_label_3
_geom_angle
_geom_angle_site_symmetry_1
_geom_angle_site_symmetry_3
S7 Ni1 S7 79.09(15) 2 .
S7 Ni1 S9 173.36(10) 2 .
S7 Ni1 S9 97.59(12) . .
S7 Ni1 S9 97.59(12) 2 2
S7 Ni1 S9 173.36(11) . 2
S9 Ni1 S9 86.28(19) . 2
S7 Ni1 Ni2 50.37(9) 2 .
S7 Ni1 Ni2 49.79(9) . .
S9 Ni1 Ni2 123.18(10) . .
S9 Ni1 Ni2 131.85(10) 2 .
S7 Ni1 Ni2 49.79(9) 2 2
S7 Ni1 Ni2 50.37(9) . 2
S9 Ni1 Ni2 131.85(10) . 2
S9 Ni1 Ni2 123.18(10) 2 2
Ni2 Ni1 Ni2 67.35(12) . 2
S12 Ni5 S4 83.0(2) . .
S12 Ni5 S10 93.94(18) . .
S4 Ni5 S10 176.41(19) . .
S12 Ni5 S3 167.75(19) . .
S4 Ni5 S3 84.85(18) . .
S10 Ni5 S3 98.26(16) . .
S12 Ni5 Ni8 50.02(13) . .
S4 Ni5 Ni8 48.88(14) . .
S10 Ni5 Ni8 127.58(13) . .
S3 Ni5 Ni8 121.17(13) . .
S12 Ni5 Ni3 122.23(15) . .
S4 Ni5 Ni3 47.95(14) . .
S10 Ni5 Ni3 133.51(12) . .
S3 Ni5 Ni3 48.17(12) . .
Ni8 Ni5 Ni3 72.99(8) . .
S9 Ni7 S8 91.65(15) . .
S9 Ni7 S6 178.07(16) . .
S8 Ni7 S6 90.11(17) . .
S9 Ni7 S11 95.72(17) . .
S8 Ni7 S11 169.36(17) . .
S6 Ni7 S11 82.64(18) . .
S9 Ni7 Ni3 126.98(12) . .
S8 Ni7 Ni3 128.56(14) . .
S6 Ni7 Ni3 51.13(12) . .
S11 Ni7 Ni3 51.06(14) . .
S9 Ni7 Ni8' 131.7(2) . .
S8 Ni7 Ni8' 52.8(2) . .
S6 Ni7 Ni8' 49.2(2) . .
S11 Ni7 Ni8' 125.0(2) . .
Ni3 Ni7 Ni8' 75.8(2) . .
S4 Ni3 S3 86.04(18) . .
S4 Ni3 S11 177.11(17) . .
S3 Ni3 S11 92.42(18) . .
S4 Ni3 S6 96.80(19) . .
S3 Ni3 S6 168.63(17) . .
S11 Ni3 S6 84.24(18) . .
S4 Ni3 Ni7 126.40(14) . .
S3 Ni3 Ni7 117.69(14) . .
S11 Ni3 Ni7 52.37(12) . .
S6 Ni3 Ni7 52.09(13) . .
S4 Ni3 Ni5 48.18(12) . .
S3 Ni3 Ni5 49.40(12) . .
S11 Ni3 Ni5 129.14(15) . .
S6 Ni3 Ni5 125.96(14) . .
Ni7 Ni3 Ni5 110.91(9) . .
Ni2 S7 Ni1 80.16(12) . .
Ni2 S7 Ni2' 80.4(3) . 2
Ni1 S7 Ni2' 91.1(3) . 2
Ni2 S7 Ni2 90.77(15) . 2
Ni1 S7 Ni2 79.68(11) . 2
Ni2' S7 Ni2 16.9(2) 2 2
Ni2 S7 Ni2' 16.9(2) . .
Ni1 S7 Ni2' 90.7(3) . .
Ni2' S7 Ni2' 66.8(5) 2 .
Ni2 S7 Ni2' 79.6(3) 2 .
C5 S9 Ni7 99.4(5) . .
C5 S9 Ni1 99.6(4) . .
Ni7 S9 Ni1 112.54(14) . .
C7 S10 Ni5 99.0(6) . .
C7 S10 Ni2' 87.2(7) . 2
Ni5 S10 Ni2' 110.6(3) . 2
C7 S10 Ni2 103.4(6) . 2
Ni5 S10 Ni2 110.55(15) . 2
Ni2' S10 Ni2 16.5(2) 2 2
Ni3 S4 S5' 103.5(7) . .
Ni3 S4 Ni5 83.88(17) . .
S5' S4 Ni5 106.4(7) . .
Ni3 S4 Ni8 104.26(18) . .
S5' S4 Ni8 24.3(7) . .
Ni5 S4 Ni8 82.32(17) . .
Ni8' S6 S5 27.3(3) . .
Ni8' S6 Ni3 102.7(3) . .
S5 S6 Ni3 105.8(2) . .
Ni8' S6 Ni7 78.5(4) . .
S5 S6 Ni7 105.6(2) . .
Ni3 S6 Ni7 76.77(15) . .
C3 S3 Ni3 98.9(5) . .
C3 S3 Ni5 111.9(5) . .
Ni3 S3 Ni5 82.43(16) . .
C4 S11 Ni3 102.9(6) . .
C4 S11 Ni7 113.9(5) . .
Ni3 S11 Ni7 76.57(15) . .
C6 S8 Ni7 105.4(5) . .
C6 S8 Ni4 110.1(5) . .
Ni7 S8 Ni4 101.97(15) . .
C6 S8 Ni8' 145.2(5) . .
Ni7 S8 Ni8' 76.6(3) . .
Ni4 S8 Ni8' 38.4(3) . .
C8 S12 Ni5 101.6(6) . .
C8 S12 Ni8 121.6(6) . .
Ni5 S12 Ni8 81.67(18) . .
C8 S12 Ni4' 85.5(7) . .
Ni5 S12 Ni4' 99.6(3) . .
Ni8 S12 Ni4' 37.7(2) . .
C4 C3 S3 109.2(11) . .
C4 C3 H3A 109.8 . .
S3 C3 H3A 109.8 . .
C4 C3 H3B 109.8 . .
S3 C3 H3B 109.8 . .
H3A C3 H3B 108.3 . .
C6 C5 S9 110.8(9) . .
C6 C5 H5A 109.5 . .
S9 C5 H5A 109.5 . .
C6 C5 H5B 109.5 . .
S9 C5 H5B 109.5 . .
H5A C5 H5B 108.1 . .
C5 C6 S8 108.6(10) . .
C5 C6 H6A 110.0 . .
S8 C6 H6A 110.0 . .
C5 C6 H6B 110.0 . .
S8 C6 H6B 110.0 . .
H6A C6 H6B 108.3 . .
C3 C4 S11 114.3(11) . .
C3 C4 H4A 108.7 . .
S11 C4 H4A 108.7 . .
C3 C4 H4B 108.7 . .
S11 C4 H4B 108.7 . .
H4A C4 H4B 107.6 . .
C8 C7 S10 111.6(10) . .
C8 C7 H7A 109.3 . .
S10 C7 H7A 109.3 . .
C8 C7 H7B 109.3 . .
S10 C7 H7B 109.3 . .
H7A C7 H7B 108.0 . .
C7 C8 S12 107.0(13) . .
C7 C8 H8A 110.3 . .
S12 C8 H8A 110.3 . .
C7 C8 H8B 110.3 . .
S12 C8 H8B 110.3 . .
H8A C8 H8B 108.6 . .
S7 Ni2 S7 78.98(14) . 2
S7 Ni2 S1 96.27(16) . .
S7 Ni2 S1 161.55(16) 2 .
S7 Ni2 S10 164.02(17) . 2
S7 Ni2 S10 96.48(15) 2 2
S1 Ni2 S10 92.58(16) . 2
S7 Ni2 Ni1 50.05(8) . .
S7 Ni2 Ni1 49.95(8) 2 .
S1 Ni2 Ni1 113.65(13) . .
S10 Ni2 Ni1 136.55(13) 2 .
S2 Ni4 S1 91.09(18) . .
S2 Ni4 S5 80.5(2) . .
S1 Ni4 S5 171.19(19) . .
S2 Ni4 S8 169.4(2) . .
S1 Ni4 S8 98.52(16) . .
S5 Ni4 S8 90.06(19) . .
S2 Ni4 Ni8 51.99(16) . .
S1 Ni4 Ni8 121.31(13) . .
S5 Ni4 Ni8 50.96(14) . .
S8 Ni4 Ni8 124.56(14) . .
S4 Ni8 S5 93.6(2) . .
S4 Ni8 S12 81.6(2) . .
S5 Ni8 S12 173.0(2) . .
S4 Ni8 S2 171.4(2) . .
S5 Ni8 S2 79.1(2) . .
S12 Ni8 S2 106.0(2) . .
S4 Ni8 Ni4 128.32(17) . .
S5 Ni8 Ni4 51.14(18) . .
S12 Ni8 Ni4 128.68(19) . .
S2 Ni8 Ni4 49.79(13) . .
S4 Ni8 Ni5 48.79(13) . .
S5 Ni8 Ni5 124.71(18) . .
S12 Ni8 Ni5 48.30(14) . .
S2 Ni8 Ni5 139.59(18) . .
Ni4 Ni8 Ni5 116.32(11) . .
C1 S1 Ni4 101.8(6) . .
C1 S1 Ni2 108.5(5) . .
Ni4 S1 Ni2 110.26(17) . .
C2 S2 Ni4 104.8(6) . .
C2 S2 Ni8 123.4(6) . .
Ni4 S2 Ni8 78.22(17) . .
S6 S5 Ni8 108.6(2) . .
S6 S5 Ni4 108.3(3) . .
Ni8 S5 Ni4 77.90(19) . .
C2 C1 S1 110.1(11) . .
C2 C1 H1A 109.6 . .
S1 C1 H1A 109.6 . .
C2 C1 H1B 109.6 . .
S1 C1 H1B 109.6 . .
H1A C1 H1B 108.1 . .
C1 C2 S2 109.3(12) . .
C1 C2 H2A 109.8 . .
S2 C2 H2A 109.8 . .
C1 C2 H2B 109.8 . .
S2 C2 H2B 109.8 . .
H2A C2 H2B 108.3 . .
S7 Ni2' S7 78.6(3) 2 .
S7 Ni2' S10 97.3(4) 2 2
S7 Ni2' S10 162.4(6) . 2
S7 Ni2' S1' 165.5(6) 2 .
S7 Ni2' S1' 95.0(5) . .
S10 Ni2' S1' 92.5(5) 2 .
S7 Ni2' Ni2' 57.0(4) 2 2
S7 Ni2' Ni2' 56.3(3) . 2
S10 Ni2' Ni2' 135.3(6) 2 2
S1' Ni2' Ni2' 108.6(6) . 2
S1' Ni4' S5' 169.6(8) . .
S1' Ni4' S2' 88.9(5) . .
S5' Ni4' S2' 80.8(8) . .
S1' Ni4' S12 107.9(5) . .
S5' Ni4' S12 82.5(7) . .
S2' Ni4' S12 162.2(6) . .
S1' Ni4' Ni8' 121.3(5) . .
S5' Ni4' Ni8' 49.9(7) . .
S2' Ni4' Ni8' 50.0(6) . .
S12 Ni4' Ni8' 120.7(4) . .
S6 Ni8' S5' 92.0(8) . .
S6 Ni8' S2' 169.6(8) . .
S5' Ni8' S2' 81.2(10) . .
S6 Ni8' S8 90.8(5) . .
S5' Ni8' S8 166.9(8) . .
S2' Ni8' S8 97.6(6) . .
S6 Ni8' Ni7 52.3(3) . .
S5' Ni8' Ni7 123.1(7) . .
S2' Ni8' Ni7 138.2(6) . .
S8 Ni8' Ni7 50.6(3) . .
S6 Ni8' Ni4' 129.5(4) . .
S5' Ni8' Ni4' 50.0(8) . .
S2' Ni8' Ni4' 50.5(6) . .
S8 Ni8' Ni4' 119.7(4) . .
Ni7 Ni8' Ni4' 116.4(4) . .
C1' S1' Ni4' 101.3(9) . .
C1' S1' Ni2' 98.6(10) . .
Ni4' S1' Ni2' 109.5(6) . .
C2' S2' Ni8' 104.3(12) . .
C2' S2' Ni4' 95.3(10) . .
Ni8' S2' Ni4' 79.5(6) . .
S4 S5' Ni8' 107.9(10) . .
S4 S5' Ni4' 106.9(10) . .
Ni8' S5' Ni4' 80.2(7) . .
C2' C1' S1' 102.6(12) . .
C2' C1' H1'A 111.2 . .
S1' C1' H1'A 111.2 . .
C2' C1' H1'B 111.2 . .
S1' C1' H1'B 111.2 . .
H1'A C1' H1'B 109.2 . .
C1' C2' S2' 98.6(12) . .
C1' C2' H2'A 112.0 . .
S2' C2' H2'A 112.0 . .
C1' C2' H2'B 112.0 . .
S2' C2' H2'B 112.0 . .
H2'A C2' H2'B 109.7 . .
C11 N1 C10 119.3(15) . .
C11 N1 C13 113.5(14) . .
C10 N1 C13 112.9(14) . .
C11 N1 C15 105.6(13) . .
C10 N1 C15 105.3(13) . .
C13 N1 C15 97.0(12) . .
N1 C10 H10A 109.5 . .
N1 C10 H10B 109.5 . .
H10A C10 H10B 109.5 . .
N1 C10 H10C 109.5 . .
H10A C10 H10C 109.5 . .
H10B C10 H10C 109.5 . .
N1 C11 C12 111.9(14) . .
N1 C11 H11A 109.2 . .
C12 C11 H11A 109.2 . .
N1 C11 H11B 109.2 . .
C12 C11 H11B 109.2 . .
H11A C11 H11B 107.9 . .
C11 C12 H12A 109.5 . .
C11 C12 H12B 109.5 . .
H12A C12 H12B 109.5 . .
C11 C12 H12C 109.5 . .
H12A C12 H12C 109.5 . .
H12B C12 H12C 109.5 . .
N1 C13 C14 104.3(14) . .
N1 C13 H13A 110.9 . .
C14 C13 H13A 110.9 . .
N1 C13 H13B 110.9 . .
C14 C13 H13B 110.9 . .
H13A C13 H13B 108.9 . .
C13 C14 H14A 109.5 . .
C13 C14 H14B 109.5 . .
H14A C14 H14B 109.5 . .
C13 C14 H14C 109.5 . .
H14A C14 H14C 109.5 . .
H14B C14 H14C 109.5 . .
C16 C15 N1 130(3) . .
C16 C15 H15A 104.8 . .
N1 C15 H15A 104.8 . .
C16 C15 H15B 104.8 . .
N1 C15 H15B 104.8 . .
H15A C15 H15B 105.8 . .
C15 C16 H16A 109.5 . .
C15 C16 H16B 109.5 . .
H16A C16 H16B 109.5 . .
C15 C16 H16C 109.5 . .
H16A C16 H16C 109.5 . .
H16B C16 H16C 109.5 . .

loop_
_geom_bond_atom_site_label_1
_geom_bond_atom_site_label_2
_geom_bond_distance
_geom_bond_site_symmetry_2
Ni1 S7 2.181(3) 2
Ni1 S7 2.181(3) .
Ni1 S9 2.237(3) .
Ni1 S9 2.237(3) 2
Ni1 Ni2 2.804(3) .
Ni1 Ni2 2.804(3) 2
Ni5 S12 2.157(5) .
Ni5 S4 2.170(4) .
Ni5 S10 2.175(4) .
Ni5 S3 2.217(5) .
Ni5 Ni8 2.858(4) .
Ni5 Ni3 2.895(3) .
Ni7 S9 2.166(4) .
Ni7 S8 2.173(4) .
Ni7 S6 2.207(5) .
Ni7 S11 2.217(4) .
Ni7 Ni3 2.722(3) .
Ni7 Ni8' 2.734(12) .
Ni3 S4 2.162(5) .
Ni3 S3 2.176(4) .
Ni3 S11 2.177(5) .
Ni3 S6 2.177(4) .
S7 Ni2 2.173(4) .
S7 Ni2' 2.183(9) 2
S7 Ni2 2.195(3) 2
S7 Ni2' 2.201(10) .
S9 C5 1.815(13) .
S10 C7 1.802(16) .
S10 Ni2' 2.241(10) 2
S10 Ni2 2.259(4) 2
S4 S5' 2.16(2) .
S4 Ni8 2.173(5) .
S6 Ni8' 2.113(10) .
S6 S5 2.124(7) .
S3 C3 1.839(16) .
S11 C4 1.812(17) .
S8 C6 1.772(15) .
S8 Ni4 2.223(4) .
S8 Ni8' 2.238(12) .
S12 C8 1.77(2) .
S12 Ni8 2.213(5) .
S12 Ni4' 2.316(9) .
C3 C4 1.51(2) .
C3 H3A 0.9700 .
C3 H3B 0.9700 .
C5 C6 1.512(19) .
C5 H5A 0.9700 .
C5 H5B 0.9700 .
C6 H6A 0.9700 .
C6 H6B 0.9700 .
C4 H4A 0.9700 .
C4 H4B 0.9700 .
C7 C8 1.53(3) .
C7 H7A 0.9700 .
C7 H7B 0.9700 .
C8 H8A 0.9700 .
C8 H8B 0.9700 .
Ni2 S7 2.195(3) 2
Ni2 S1 2.239(4) .
Ni2 S10 2.259(4) 2
Ni4 S2 2.164(5) .
Ni4 S1 2.189(5) .
Ni4 S5 2.209(7) .
Ni4 Ni8 2.774(3) .
Ni8 S5 2.203(5) .
Ni8 S2 2.232(6) .
S1 C1 1.844(15) .
S2 C2 1.816(19) .
C1 C2 1.46(2) .
C1 H1A 0.9700 .
C1 H1B 0.9700 .
C2 H2A 0.9700 .
C2 H2B 0.9700 .
Ni2' S7 2.183(9) 2
Ni2' S10 2.241(10) 2
Ni2' S1' 2.266(16) .
Ni2' Ni2' 2.412(19) 2
Ni4' S1' 2.158(17) .
Ni4' S5' 2.20(3) .
Ni4' S2' 2.22(2) .
Ni4' Ni8' 2.830(13) .
Ni8' S5' 2.20(2) .
Ni8' S2' 2.20(2) .
S1' C1' 1.805(11) .
S2' C2' 1.805(12) .
C1' C2' 1.501(11) .
C1' H1'A 0.9700 .
C1' H1'B 0.9700 .
C2' H2'A 0.9700 .
C2' H2'B 0.9700 .
N1 C11 1.420(10) .
N1 C10 1.431(10) .
N1 C13 1.457(10) .
N1 C15 1.617(10) .
C10 H10A 0.9600 .
C10 H10B 0.9600 .
C10 H10C 0.9600 .
C11 C12 1.492(11) .
C11 H11A 0.9700 .
C11 H11B 0.9700 .
C12 H12A 0.9600 .
C12 H12B 0.9600 .
C12 H12C 0.9600 .
C13 C14 1.493(11) .
C13 H13A 0.9700 .
C13 H13B 0.9700 .
C14 H14A 0.9600 .
C14 H14B 0.9600 .
C14 H14C 0.9600 .
C15 C16 1.494(11) .
C15 H15A 0.9700 .
C15 H15B 0.9700 .
C16 H16A 0.9600 .
C16 H16B 0.9600 .
C16 H16C 0.9600 .
